data_2217902
loop_
_publ_author_name
'Wang, Zhi-Min'

_publ_section_title
<i>catena</i>-Poly[[chloridocopper(II)]bis(\m-3,3',5,5'-tetramethyl-4,4'-methylenedipyrazole)[chloridocopper(II)]-di-\m-chlorido]
_journal_coeditor_code DN2323
_journal_issue 4
_journal_name_full 'Acta Crystallographica Section E'
_journal_page_first m561
_journal_paper_doi 10.1107/S1600536808006909
_journal_volume 64
_journal_year 2008
_chemical_formula_iupac '[Cu2 Cl4 (C11 H16 N4)]'
_chemical_formula_moiety 'C22 H32 Cl4 Cu2 N8'
_chemical_formula_sum 'C22 H32 Cl4 Cu2 N8'
_chemical_formula_weight 677.44
_chemical_name_systematic
;
catena-Poly[[chloridocopper(II)]bis(\m-3,3',5,5'-tetramethyl-4,4'-
methylenedipyrazole)[chloridocopper(II)]-di-\m-chlorido]
;
_space_group_IT_number 2
_symmetry_cell_setting triclinic
_symmetry_space_group_name_Hall '-P 1'
_symmetry_space_group_name_H-M 'P -1'
_atom_sites_solution_hydrogens geom
_atom_sites_solution_primary direct
_atom_sites_solution_secondary difmap
_audit_creation_method SHELXL-97
_cell_angle_alpha 79.269(6)
_cell_angle_beta 63.584(5)
_cell_angle_gamma 86.922(5)
_cell_formula_units_Z 1
_cell_length_a 8.759(3)
_cell_length_b 8.879(3)
_cell_length_c 9.735(3)
_cell_measurement_reflns_used 2334
_cell_measurement_temperature 298(2)
_cell_measurement_theta_max 25.19
_cell_measurement_theta_min 2.34
_cell_volume 665.8(4)
_computing_cell_refinement 'SAINT (Bruker, 2004)'
_computing_data_collection 'APEX2 (Bruker, 2004)'
_computing_data_reduction 'SAINT (Bruker, 2004)'
_computing_molecular_graphics 'PLATON (Spek, 2003)'
_computing_publication_material 'SHELXL97 (Sheldrick, 2008)'
_computing_structure_refinement 'SHELXL97 (Sheldrick, 2008)'
_computing_structure_solution 'SHELXS97 (Sheldrick, 2008)'
_diffrn_ambient_temperature 298(2)
_diffrn_measured_fraction_theta_full 0.970
_diffrn_measured_fraction_theta_max 0.970
_diffrn_measurement_device_type 'Bruker APEXII area-detector'
_diffrn_measurement_method '\f and \w'
_diffrn_radiation_monochromator graphite
_diffrn_radiation_source 'fine-focus sealed tube'
_diffrn_radiation_type MoK\a
_diffrn_radiation_wavelength 0.71073
_diffrn_reflns_av_R_equivalents 0.0328
_diffrn_reflns_av_sigmaI/netI 0.0862
_diffrn_reflns_limit_h_max 9
_diffrn_reflns_limit_h_min -10
_diffrn_reflns_limit_k_max 10
_diffrn_reflns_limit_k_min -7
_diffrn_reflns_limit_l_max 11
_diffrn_reflns_limit_l_min -11
_diffrn_reflns_number 3354
_diffrn_reflns_theta_full 25.19
_diffrn_reflns_theta_max 25.19
_diffrn_reflns_theta_min 2.34
_diffrn_standards_interval_count 0
_diffrn_standards_interval_time 0
_diffrn_standards_number 0
_exptl_absorpt_coefficient_mu 2.028
_exptl_absorpt_correction_T_max 0.6993
_exptl_absorpt_correction_T_min 0.6207
_exptl_absorpt_correction_type multi-scan
_exptl_absorpt_process_details '(SADABS; Sheldrick, 2004)'
_exptl_crystal_colour blue
_exptl_crystal_density_diffrn 1.689
_exptl_crystal_density_method 'not measured'
_exptl_crystal_description block
_exptl_crystal_F_000 346
_exptl_crystal_size_max 0.26
_exptl_crystal_size_mid 0.23
_exptl_crystal_size_min 0.19
_refine_diff_density_max 0.788
_refine_diff_density_min -1.140
_refine_ls_extinction_method none
_refine_ls_goodness_of_fit_ref 0.988
_refine_ls_hydrogen_treatment constr
_refine_ls_matrix_type full
_refine_ls_number_parameters 167
_refine_ls_number_reflns 2331
_refine_ls_number_restraints 0
_refine_ls_restrained_S_all 0.988
_refine_ls_R_factor_all 0.0881
_refine_ls_R_factor_gt 0.0642
_refine_ls_shift/su_max 0.001
_refine_ls_shift/su_mean 0.000
_refine_ls_structure_factor_coef Fsqd
_refine_ls_weighting_details 'calc w=1/[\s^2^(Fo^2^)+(0.1072P)^2^] where P=(Fo^2^+2Fc^2^)/3'
_refine_ls_weighting_scheme calc
_refine_ls_wR_factor_gt 0.1694
_refine_ls_wR_factor_ref 0.1777
_reflns_number_gt 1541
_reflns_number_total 2331
_reflns_threshold_expression I>2\s(I)
_cod_data_source_file dn2323.cif
_cod_data_source_block I
_cod_original_sg_symbol_H-M 'P -1 '
_cod_database_code 2217902
_cod_database_fobs_code 2217902

loop_
_symmetry_equiv_pos_as_xyz
'x, y, z'
'-x, -y, -z'

loop_
_atom_site_type_symbol
_atom_site_label
_atom_site_fract_x
_atom_site_fract_y
_atom_site_fract_z
_atom_site_U_iso_or_equiv
_atom_site_adp_type
_atom_site_calc_flag
_atom_site_refinement_flags
_atom_site_occupancy
Cu Cu1 0.36691(10) 0.08450(10) 0.90150(9) 0.0298(3) Uani d . 1
Cl Cl1 0.1132(2) 0.0034(2) 1.1136(2) 0.0345(5) Uani d . 1
Cl Cl2 0.4814(2) -0.1536(2) 0.9274(2) 0.0355(5) Uani d . 1
N N1 0.7388(7) 0.7150(7) 0.1354(6) 0.0310(14) Uani d . 1
N N2 0.8962(6) 0.7124(6) 0.1260(6) 0.0301(14) Uani d . 1
H H2 0.9629 0.7922 0.0931 0.036 Uiso calc R 1
N N3 0.5561(7) 0.1394(7) 0.6871(6) 0.0332(14) Uani d . 1
N N4 0.7207(7) 0.1464(7) 0.6647(6) 0.0364(15) Uani d . 1
H H4 0.7525 0.1184 0.7371 0.044 Uiso calc R 1
C C1 0.4005(9) 0.1972(9) 0.5280(8) 0.0386(18) Uani d . 1
H H1A 0.3168 0.1271 0.6123 0.058 Uiso calc R 1
H H1B 0.4246 0.1673 0.4308 0.058 Uiso calc R 1
H H1C 0.3574 0.2989 0.5284 0.058 Uiso calc R 1
C C2 0.5597(8) 0.1946(7) 0.5478(8) 0.0282(15) Uani d . 1
C C3 0.7295(8) 0.2400(7) 0.4356(7) 0.0284(15) Uani d . 1
C C4 0.8263(9) 0.2018(8) 0.5166(8) 0.0343(17) Uani d . 1
C C5 1.0159(9) 0.2144(10) 0.4652(9) 0.045(2) Uani d . 1
H H5A 1.0463 0.3166 0.4655 0.068 Uiso calc R 1
H H5B 1.0764 0.1921 0.3618 0.068 Uiso calc R 1
H H5C 1.0455 0.1425 0.5356 0.068 Uiso calc R 1
C C6 0.7909(9) 0.3024(8) 0.2656(8) 0.0320(17) Uani d . 1
H H6A 0.7166 0.2605 0.2311 0.038 Uiso calc R 1
H H6B 0.9039 0.2644 0.2102 0.038 Uiso calc R 1
C C7 0.8000(8) 0.4739(7) 0.2171(7) 0.0265(15) Uani d . 1
C C8 0.6772(8) 0.5694(7) 0.1915(7) 0.0252(15) Uani d . 1
C C9 0.5023(9) 0.5253(8) 0.2174(9) 0.0382(18) Uani d . 1
H H9A 0.4223 0.5283 0.3234 0.057 Uiso calc R 1
H H9B 0.5027 0.4234 0.1972 0.057 Uiso calc R 1
H H9C 0.4699 0.5959 0.1482 0.057 Uiso calc R 1
C C10 0.9385(8) 0.5715(8) 0.1735(7) 0.0267(15) Uani d . 1
C C11 1.1096(9) 0.5461(9) 0.1710(9) 0.042(2) Uani d . 1
H H11A 1.1906 0.6210 0.0904 0.064 Uiso calc R 1
H H11B 1.1453 0.4451 0.1508 0.064 Uiso calc R 1
H H11C 1.1028 0.5560 0.2701 0.064 Uiso calc R 1

loop_
_atom_site_aniso_label
_atom_site_aniso_U_11
_atom_site_aniso_U_22
_atom_site_aniso_U_33
_atom_site_aniso_U_12
_atom_site_aniso_U_13
_atom_site_aniso_U_23
Cu1 0.0340(5) 0.0250(5) 0.0293(5) 0.0015(4) -0.0153(4) 0.0012(4)
Cl1 0.0322(9) 0.0351(11) 0.0354(10) -0.0042(8) -0.0186(8) 0.0064(8)
Cl2 0.0457(11) 0.0258(10) 0.0402(10) 0.0037(8) -0.0242(9) -0.0050(8)
N1 0.028(3) 0.028(3) 0.033(3) -0.001(3) -0.013(3) 0.003(3)
N2 0.024(3) 0.024(3) 0.038(3) -0.003(2) -0.014(3) 0.006(3)
N3 0.033(3) 0.035(4) 0.029(3) 0.008(3) -0.015(3) 0.000(3)
N4 0.037(4) 0.043(4) 0.034(3) 0.001(3) -0.024(3) 0.002(3)
C1 0.039(4) 0.043(5) 0.036(4) 0.002(4) -0.019(4) -0.004(4)
C2 0.033(4) 0.019(3) 0.037(4) 0.002(3) -0.020(3) -0.003(3)
C3 0.035(4) 0.018(4) 0.029(4) 0.004(3) -0.014(3) -0.001(3)
C4 0.040(4) 0.034(4) 0.028(4) 0.002(3) -0.018(3) 0.003(3)
C5 0.035(4) 0.061(6) 0.041(5) -0.001(4) -0.023(4) 0.002(4)
C6 0.037(4) 0.028(4) 0.029(4) 0.010(3) -0.016(3) -0.001(3)
C7 0.031(4) 0.023(4) 0.026(4) 0.001(3) -0.014(3) -0.004(3)
C8 0.029(4) 0.021(3) 0.021(3) 0.004(3) -0.009(3) 0.000(3)
C9 0.032(4) 0.031(4) 0.060(5) -0.007(3) -0.028(4) -0.007(4)
C10 0.021(3) 0.033(4) 0.022(3) -0.003(3) -0.007(3) -0.001(3)
C11 0.035(4) 0.047(5) 0.041(4) 0.011(4) -0.016(4) -0.004(4)

loop_
_atom_type_symbol
_atom_type_description
_atom_type_scat_dispersion_real
_atom_type_scat_dispersion_imag
_atom_type_scat_source
C C 0.0033 0.0016 'International Tables Vol C Tables 4.2.6.8 and 6.1.1.4'
H H 0.0000 0.0000 'International Tables Vol C Tables 4.2.6.8 and 6.1.1.4'
N N 0.0061 0.0033 'International Tables Vol C Tables 4.2.6.8 and 6.1.1.4'
Cu Cu 0.3201 1.2651 'International Tables Vol C Tables 4.2.6.8 and 6.1.1.4'
Cl Cl 0.1484 0.1585 'International Tables Vol C Tables 4.2.6.8 and 6.1.1.4'

loop_
_geom_angle_atom_site_label_1
_geom_angle_atom_site_label_2
_geom_angle_atom_site_label_3
_geom_angle_site_symmetry_1
_geom_angle_site_symmetry_3
_geom_angle
N3 Cu1 N1 . 2_666 88.7(2)
N3 Cu1 Cl1 . . 165.01(18)
N1 Cu1 Cl1 2_666 . 88.83(16)
N3 Cu1 Cl2 . . 89.48(17)
N1 Cu1 Cl2 2_666 . 174.58(17)
Cl1 Cu1 Cl2 . . 91.58(7)
N3 Cu1 Cl2 . 2_657 100.44(18)
N1 Cu1 Cl2 2_666 2_657 100.88(18)
Cl1 Cu1 Cl2 . 2_657 94.55(7)
Cl2 Cu1 Cl2 . 2_657 84.47(7)
Cu1 Cl2 Cu1 . 2_657 95.53(7)
N2 N1 C8 . . 105.5(5)
N2 N1 Cu1 . 2_666 120.4(4)
C8 N1 Cu1 . 2_666 133.3(5)
N1 N2 C10 . . 112.6(5)
N1 N2 H2 . . 123.7
C10 N2 H2 . . 123.7
C2 N3 N4 . . 105.8(5)
C2 N3 Cu1 . . 133.1(5)
N4 N3 Cu1 . . 120.4(4)
C4 N4 N3 . . 111.6(5)
C4 N4 H4 . . 124.2
N3 N4 H4 . . 124.2
C2 C1 H1A . . 109.5
C2 C1 H1B . . 109.5
H1A C1 H1B . . 109.5
C2 C1 H1C . . 109.5
H1A C1 H1C . . 109.5
H1B C1 H1C . . 109.5
N3 C2 C3 . . 110.0(6)
N3 C2 C1 . . 120.3(6)
C3 C2 C1 . . 129.7(6)
C4 C3 C2 . . 104.5(6)
C4 C3 C6 . . 127.9(6)
C2 C3 C6 . . 127.5(6)
N4 C4 C3 . . 108.0(6)
N4 C4 C5 . . 120.3(6)
C3 C4 C5 . . 131.7(6)
C4 C5 H5A . . 109.5
C4 C5 H5B . . 109.5
H5A C5 H5B . . 109.5
C4 C5 H5C . . 109.5
H5A C5 H5C . . 109.5
H5B C5 H5C . . 109.5
C3 C6 C7 . . 117.1(6)
C3 C6 H6A . . 108.0
C7 C6 H6A . . 108.0
C3 C6 H6B . . 108.0
C7 C6 H6B . . 108.0
H6A C6 H6B . . 107.3
C10 C7 C8 . . 104.7(6)
C10 C7 C6 . . 126.9(6)
C8 C7 C6 . . 128.1(6)
N1 C8 C7 . . 110.2(6)
N1 C8 C9 . . 121.6(6)
C7 C8 C9 . . 128.3(6)
C8 C9 H9A . . 109.5
C8 C9 H9B . . 109.5
H9A C9 H9B . . 109.5
C8 C9 H9C . . 109.5
H9A C9 H9C . . 109.5
H9B C9 H9C . . 109.5
N2 C10 C7 . . 106.9(5)
N2 C10 C11 . . 120.3(6)
C7 C10 C11 . . 132.8(7)
C10 C11 H11A . . 109.5
C10 C11 H11B . . 109.5
H11A C11 H11B . . 109.5
C10 C11 H11C . . 109.5
H11A C11 H11C . . 109.5
H11B C11 H11C . . 109.5

loop_
_geom_bond_atom_site_label_1
_geom_bond_atom_site_label_2
_geom_bond_site_symmetry_2
_geom_bond_distance
Cu1 N3 . 1.993(5)
Cu1 N1 2_666 2.009(6)
Cu1 Cl1 . 2.2926(19)
Cu1 Cl2 . 2.310(2)
Cu1 Cl2 2_657 2.712(2)
Cl2 Cu1 2_657 2.712(2)
N1 N2 . 1.340(7)
N1 C8 . 1.346(8)
N1 Cu1 2_666 2.009(6)
N2 C10 . 1.343(8)
N2 H2 . 0.8600
N3 C2 . 1.340(8)
N3 N4 . 1.362(7)
N4 C4 . 1.332(8)
N4 H4 . 0.8600
C1 C2 . 1.489(9)
C1 H1A . 0.9600
C1 H1B . 0.9600
C1 H1C . 0.9600
C2 C3 . 1.422(9)
C3 C4 . 1.386(9)
C3 C6 . 1.495(9)
C4 C5 . 1.510(9)
C5 H5A . 0.9600
C5 H5B . 0.9600
C5 H5C . 0.9600
C6 C7 . 1.504(9)
C6 H6A . 0.9700
C6 H6B . 0.9700
C7 C10 . 1.386(9)
C7 C8 . 1.414(9)
C8 C9 . 1.499(9)
C9 H9A . 0.9600
C9 H9B . 0.9600
C9 H9C . 0.9600
C10 C11 . 1.493(9)
C11 H11A . 0.9600
C11 H11B . 0.9600
C11 H11C . 0.9600

loop_
_geom_hbond_atom_site_label_D
_geom_hbond_atom_site_label_H
_geom_hbond_atom_site_label_A
_geom_hbond_site_symmetry_A
_geom_hbond_distance_DH
_geom_hbond_distance_HA
_geom_hbond_distance_DA
_geom_hbond_angle_DHA
N2 H2 Cl1 1_664 0.86 2.43 3.242(6) 156.6
N4 H4 Cl1 2_657 0.86 2.34 3.172(6) 163.8
